data_7213315
loop_
_publ_author_name
'Delas, Christophe'
'Blacque, Olivier'
'Mo\"ise, Claude'

_publ_section_title
;
 Study of a tandem aldol--Tischtschenko reaction between chiral
 enolsilanes and aldehydes catalyzed by titanium(IV) isopropoxide
;
_journal_issue 14
_journal_name_full 'Journal of the Chemical Society, Perkin Transactions 1'
_journal_page_first 2265
_journal_paper_doi 10.1039/b002008g
_journal_year 2000
_chemical_formula_moiety 'C12 H26 O3'
_chemical_formula_sum 'C12 H26 O3'
_chemical_formula_weight 218.33
_chemical_name_systematic
; 
 (3SR,4SR,5SR,6RS,7RS)-2,4,6-trimethyl-nonane-3,5,7-triol 
;
_space_group_IT_number 2
_symmetry_cell_setting triclinic
_symmetry_space_group_name_Hall '-P 1'
_symmetry_space_group_name_H-M 'P -1'
_atom_sites_solution_hydrogens geom
_atom_sites_solution_primary direct
_atom_sites_solution_secondary difmap
_audit_creation_method SHELXL-97
_cell_angle_alpha 71.339(5)
_cell_angle_beta 78.603(8)
_cell_angle_gamma 81.054(5)
_cell_formula_units_Z 2
_cell_length_a 7.347(1)
_cell_length_b 7.874(1)
_cell_length_c 12.715(1)
_cell_measurement_reflns_used 25
_cell_measurement_temperature 296(2)
_cell_measurement_theta_max 26.3
_cell_measurement_theta_min 2.1
_cell_volume 679.77(14)
_computing_cell_refinement 'CAD4 EXPRESS'
_computing_data_collection 'CAD4 EXPRESS'
_computing_data_reduction 'XCAD4 (Harms, 1996)'
_computing_molecular_graphics ORTEP3
_computing_publication_material 'SHELXL-97 (Sheldrick, 1997)'
_computing_structure_refinement 'SHELXL-97 (Sheldrick, 1997)'
_computing_structure_solution 'SHELXS-97 (Sheldrick, 1990)'
_diffrn_ambient_temperature 296(1)
_diffrn_measured_fraction_theta_full 0.997
_diffrn_measured_fraction_theta_max 0.997
_diffrn_measurement_device_type 'Enraf Nonius CAD4'
_diffrn_measurement_method Omega-scans
_diffrn_radiation_monochromator graphite
_diffrn_radiation_source 'fine-focus sealed tube'
_diffrn_radiation_type MoK\a
_diffrn_radiation_wavelength 0.71073
_diffrn_reflns_av_R_equivalents 0.0136
_diffrn_reflns_av_sigmaI/netI 0.0192
_diffrn_reflns_limit_h_max 9
_diffrn_reflns_limit_h_min -9
_diffrn_reflns_limit_k_max 9
_diffrn_reflns_limit_k_min 0
_diffrn_reflns_limit_l_max 15
_diffrn_reflns_limit_l_min -14
_diffrn_reflns_number 2962
_diffrn_reflns_theta_full 26.30
_diffrn_reflns_theta_max 26.30
_diffrn_reflns_theta_min 2.74
_diffrn_standards_decay_% 1
_diffrn_standards_interval_time 120
_diffrn_standards_number 3
_exptl_absorpt_coefficient_mu 0.074
_exptl_absorpt_correction_type none
_exptl_crystal_colour colourless
_exptl_crystal_density_diffrn 1.067
_exptl_crystal_density_meas ?
_exptl_crystal_density_method 'not measured'
_exptl_crystal_description prism
_exptl_crystal_F_000 244
_exptl_crystal_size_max 0.5
_exptl_crystal_size_mid 0.4
_exptl_crystal_size_min 0.3
_refine_diff_density_max 0.162
_refine_diff_density_min -0.167
_refine_diff_density_rms 0.049
_refine_ls_extinction_method none
_refine_ls_goodness_of_fit_ref 1.041
_refine_ls_hydrogen_treatment mixed
_refine_ls_matrix_type full
_refine_ls_number_parameters 148
_refine_ls_number_reflns 2754
_refine_ls_number_restraints 0
_refine_ls_restrained_S_all 1.041
_refine_ls_R_factor_all 0.0664
_refine_ls_R_factor_gt 0.0453
_refine_ls_shift/su_max 0.000
_refine_ls_shift/su_mean 0.000
_refine_ls_structure_factor_coef Fsqd
_refine_ls_weighting_details 'w=1/[\s^2^(Fo^2^)+(0.0765P)^2^+0.0718P] where P=(Fo^2^+2Fc^2^)/3'
_refine_ls_weighting_scheme calc
_refine_ls_wR_factor_gt 0.1235
_refine_ls_wR_factor_ref 0.1371
_reflns_number_gt 2046
_reflns_number_total 2754
_reflns_threshold_expression >2sigma(I)
_cod_data_source_file b002008gsup1.cif
_cod_data_source_block compound22
_cod_depositor_comments
;
The following automatic conversions were performed:

'_exptl_crystal_density_meas' value 'not measured' was changed to '?'
- the value is perceived as not measured.

Automatic conversion script
Id: cif_fix_values 3008 2015-01-20 13:52:24Z robertas 

The following automatic conversions were performed:

'_refine_ls_weighting_scheme' value 'calc
w=1/[\s^2^(Fo^2^)+(0.0765P)^2^+0.0718P] where P=(Fo^2^+2Fc^2^)/3' was
changed to 'calc'. New tag '_refine_ls_weighting_details' was
created. The value of the new tag was set to
'w=1/[\s^2^(Fo^2^)+(0.0765P)^2^+0.0718P] where P=(Fo^2^+2Fc^2^)/3'.

Automatic conversion script
Id: cif_fix_values 3143 2015-03-26 13:38:13Z robertas 
;
_cod_original_cell_volume 679.7(1)
_cod_original_sg_symbol_H-M P-1
_cod_database_code 7213315

loop_
_symmetry_equiv_pos_as_xyz
'x, y, z'
'-x, -y, -z'

loop_
_atom_site_label
_atom_site_type_symbol
_atom_site_fract_x
_atom_site_fract_y
_atom_site_fract_z
_atom_site_U_iso_or_equiv
_atom_site_adp_type
_atom_site_occupancy
_atom_site_calc_flag
_atom_site_refinement_flags
O1 O -0.00957(14) 1.11383(12) 0.59358(8) 0.0496(3) Uani 1 d .
O2 O 0.06040(16) 0.66296(14) 0.61499(8) 0.0561(3) Uani 1 d .
O3 O -0.09763(19) 0.36970(15) 0.70391(10) 0.0751(4) Uani 1 d .
C1 C 0.3492(3) 1.2727(3) 0.53537(18) 0.0904(6) Uani 1 d .
H1A H 0.4372 1.3369 0.5503 0.118 Uiso 1 calc R
H1B H 0.2391 1.3522 0.5176 0.118 Uiso 1 calc R
H1C H 0.4040 1.2283 0.4729 0.118 Uiso 1 calc R
C2 C 0.2977(2) 1.1159(2) 0.63817(14) 0.0672(4) Uani 1 d .
H2A H 0.2456 1.1621 0.7011 0.087 Uiso 1 calc R
H2B H 0.4104 1.0383 0.6565 0.087 Uiso 1 calc R
C3 C 0.15821(19) 1.00384(18) 0.62378(11) 0.0484(3) Uani 1 d .
H3 H 0.2151 0.9563 0.5611 0.063 Uiso 1 calc R
C4 C 0.11036(17) 0.84230(17) 0.72691(10) 0.0459(3) Uani 1 d .
H4 H 0.0495 0.8891 0.7893 0.060 Uiso 1 calc R
C5 C -0.02877(17) 0.73569(16) 0.70463(10) 0.0412(3) Uani 1 d .
H5 H -0.1357 0.8198 0.6794 0.054 Uiso 1 calc R
C6 C -0.10245(18) 0.58167(16) 0.80721(10) 0.0435(3) Uani 1 d .
H6 H 0.0051 0.5057 0.8379 0.057 Uiso 1 calc R
C7 C -0.21610(19) 0.46333(17) 0.77462(11) 0.0483(3) Uani 1 d .
H7 H -0.3097 0.5429 0.7315 0.063 Uiso 1 calc R
C8 C -0.3174(2) 0.3225(2) 0.87160(13) 0.0610(4) Uani 1 d .
H8 H -0.4027 0.3856 0.9197 0.079 Uiso 1 calc R
C9 C -0.4341(3) 0.2244(3) 0.82747(19) 0.0891(6) Uani 1 d .
H9A H -0.4970 0.1363 0.8894 0.116 Uiso 1 calc R
H9B H -0.3542 0.1656 0.7773 0.116 Uiso 1 calc R
H9C H -0.5245 0.3095 0.7879 0.116 Uiso 1 calc R
C10 C -0.1845(3) 0.1883(2) 0.94348(16) 0.0843(6) Uani 1 d .
H10A H -0.2544 0.1031 1.0035 0.110 Uiso 1 calc R
H10B H -0.1173 0.2514 0.9743 0.110 Uiso 1 calc R
H10C H -0.0979 0.1258 0.8979 0.110 Uiso 1 calc R
C11 C -0.2175(2) 0.6611(2) 0.89768(13) 0.0644(4) Uani 1 d .
H11A H -0.1427 0.7336 0.9165 0.084 Uiso 1 calc R
H11B H -0.2567 0.5652 0.9635 0.084 Uiso 1 calc R
H11C H -0.3251 0.7343 0.8698 0.084 Uiso 1 calc R
C12 C 0.2848(2) 0.7211(2) 0.76228(14) 0.0712(5) Uani 1 d .
H12A H 0.2496 0.6222 0.8272 0.093 Uiso 1 calc R
H12B H 0.3657 0.7892 0.7800 0.093 Uiso 1 calc R
H12C H 0.3488 0.6755 0.7018 0.093 Uiso 1 calc R
HO1 H -0.045(2) 1.174(2) 0.6356(15) 0.067(5) Uiso 1 d .
HO2 H 0.047(3) 0.738(3) 0.5521(18) 0.085(6) Uiso 1 d .
HO3 H -0.028(3) 0.444(3) 0.6593(18) 0.090(7) Uiso 1 d .

loop_
_atom_site_aniso_label
_atom_site_aniso_U_11
_atom_site_aniso_U_22
_atom_site_aniso_U_33
_atom_site_aniso_U_23
_atom_site_aniso_U_13
_atom_site_aniso_U_12
O1 0.0659(6) 0.0408(5) 0.0452(5) -0.0163(4) -0.0088(4) -0.0066(4)
O2 0.0830(7) 0.0443(5) 0.0394(5) -0.0151(4) 0.0005(5) -0.0093(5)
O3 0.1071(10) 0.0483(6) 0.0708(7) -0.0310(6) 0.0191(7) -0.0248(6)
C1 0.0925(14) 0.0837(13) 0.0921(13) -0.0169(11) 0.0084(11) -0.0495(11)
C2 0.0662(10) 0.0663(10) 0.0732(10) -0.0185(8) -0.0077(8) -0.0280(8)
C3 0.0523(7) 0.0479(7) 0.0464(7) -0.0169(6) -0.0015(6) -0.0112(6)
C4 0.0469(7) 0.0496(7) 0.0425(6) -0.0146(6) -0.0058(5) -0.0086(6)
C5 0.0465(7) 0.0372(6) 0.0403(6) -0.0134(5) -0.0056(5) -0.0027(5)
C6 0.0484(7) 0.0403(7) 0.0412(6) -0.0114(5) -0.0062(5) -0.0052(5)
C7 0.0573(8) 0.0387(7) 0.0500(7) -0.0145(6) -0.0083(6) -0.0059(6)
C8 0.0682(9) 0.0511(8) 0.0630(9) -0.0162(7) 0.0010(7) -0.0201(7)
C9 0.0940(14) 0.0716(12) 0.1075(15) -0.0218(11) -0.0135(11) -0.0396(11)
C10 0.1137(15) 0.0591(10) 0.0699(11) 0.0052(8) -0.0193(10) -0.0248(10)
C11 0.0780(10) 0.0661(10) 0.0535(8) -0.0281(7) 0.0115(7) -0.0263(8)
C12 0.0538(9) 0.0784(11) 0.0703(10) -0.0001(8) -0.0183(7) -0.0107(8)

loop_
_atom_type_symbol
_atom_type_description
_atom_type_scat_dispersion_real
_atom_type_scat_dispersion_imag
_atom_type_scat_source
O O 0.0106 0.0060 'International Tables Vol C Tables 4.2.6.8 and 6.1.1.4'
C C 0.0033 0.0016 'International Tables Vol C Tables 4.2.6.8 and 6.1.1.4'
H H 0.0000 0.0000 'International Tables Vol C Tables 4.2.6.8 and 6.1.1.4'

loop_
_geom_angle_atom_site_label_1
_geom_angle_atom_site_label_2
_geom_angle_atom_site_label_3
_geom_angle
C1 C2 C3 114.00(14)
O1 C3 C2 110.91(12)
O1 C3 C4 109.89(10)
C2 C3 C4 113.87(11)
C12 C4 C3 111.81(11)
C12 C4 C5 111.21(12)
C3 C4 C5 110.40(10)
O2 C5 C4 108.24(10)
O2 C5 C6 109.20(10)
C4 C5 C6 114.73(10)
C11 C6 C7 111.43(11)
C11 C6 C5 109.31(11)
C7 C6 C5 111.75(10)
O3 C7 C8 106.92(11)
O3 C7 C6 109.92(11)
C8 C7 C6 116.14(11)
C9 C8 C10 110.42(15)
C9 C8 C7 110.36(13)
C10 C8 C7 112.49(13)

loop_
_geom_bond_atom_site_label_1
_geom_bond_atom_site_label_2
_geom_bond_distance
O1 C3 1.4349(17)
O2 C5 1.4360(15)
O3 C7 1.4229(17)
C1 C2 1.514(2)
C2 C3 1.5237(19)
C3 C4 1.5332(18)
C4 C12 1.526(2)
C4 C5 1.5373(17)
C5 C6 1.5420(17)
C6 C11 1.5298(18)
C6 C7 1.5372(18)
C7 C8 1.5241(19)
C8 C9 1.523(2)
C8 C10 1.523(2)
